data_7103014
loop_
_publ_author_name
'Henry, Paul F'
'Weller, Mark T'
'Wilson, Chick C'

_publ_section_title
;
 Hydrogenous materials using powder neutron diffraction: full
 structural determination of adsorbed water molecules in a zeolite.
;
_journal_issue 13
_journal_name_full 'Chemical communications (Cambridge, England)'
_journal_page_first 1557
_journal_page_last 1559
_journal_paper_doi 10.1039/b719464a
_journal_year 2008
_chemical_formula_sum 'O2 Si'
_chemical_formula_weight 60.08
_chemical_name_systematic ' ?'
_space_group_IT_number 154
_symmetry_cell_setting trigonal
_symmetry_space_group_name_Hall 'P 32 2"'
_symmetry_space_group_name_H-M 'P 32 2 1'
_cell_angle_alpha 90.0
_cell_angle_beta 90.0
_cell_angle_gamma 120.0
_cell_formula_units_Z 3
_cell_length_a 4.9115(4)
_cell_length_b 4.9115
_cell_length_c 5.4038(8)
_cell_volume 112.892(17)
_pd_block_id 2007-12-17T17:50|PUBLICATIONCONSTRAIN_phase2|Paul_Henry||
_pd_phase_name 'quartz, low'
_cod_data_source_file b719464a.txt
_cod_data_source_block PUBLICATIONCONSTRAIN_phase_2
_cod_depositor_comments
;
The following automatic conversions were performed:
'_geom_bond_publ_flag' value 'N' changed to 'n' according to
'/home/saulius/struct/CIF-dictionaries/cif_core.dic' dictionary named
'cif_core.dic' version 2.4.1 from 2010-06-29 (6
times).

'_geom_angle_publ_flag' value 'N' changed to 'n' according to
'/home/saulius/struct/CIF-dictionaries/cif_core.dic' dictionary named
'cif_core.dic' version 2.4.1 from 2010-06-29 (7 times).

Automatic conversion script
Id: cif_fix_enum 1527 2010-12-29 10:47:43Z saulius 
;
_cod_original_sg_symbol_H-M 'P32 2 1'
_cod_database_code 7103014

loop_
_symmetry_equiv_pos_site_id
_symmetry_equiv_pos_as_xyz
1 +x,+y,+z
2 -y,x-y,+z+2/3
3 y-x,-x,+z+1/3
4 +y,+x,-z
5 -x,y-x,-z+2/3
6 x-y,-y,-z+1/3

loop_
_atom_site_type_symbol
_atom_site_label
_atom_site_fract_x
_atom_site_fract_y
_atom_site_fract_z
_atom_site_occupancy
_atom_site_thermal_displace_type
_atom_site_U_iso_or_equiv
_atom_site_symmetry_multiplicity
Si SI1 0.4697 0.0 0.16667 1.0 Uiso 0.025 3
O O2 0.4133 0.2672 0.2855 1.0 Uiso 0.025 6

loop_
_atom_type_symbol
_atom_type_number_in_cell
Si 3.0
O 6.0

loop_
_geom_angle_atom_site_label_1
_geom_angle_atom_site_label_2
_geom_angle_atom_site_label_3
_geom_angle
_geom_angle_site_symmetry_1
_geom_angle_site_symmetry_2
_geom_angle_site_symmetry_3
_geom_angle_publ_flag
O2 SI1 O2 110.5660(35) 1_555 . 2_654 n
O2 SI1 O2 108.777(8) 1_555 . 5_655 n
O2 SI1 O2 108.8803(22) 1_555 . 6_555 n
O2 SI1 O2 109.270(7) 2_654 . 5_655 n
O2 SI1 O2 108.778(8) 2_654 . 6_555 n
O2 SI1 O2 110.5658(35) 5_655 . 6_555 n
SI1 O2 SI1 143.5960(5) 1_555 . 3_665 n

loop_
_geom_bond_atom_site_label_1
_geom_bond_atom_site_label_2
_geom_bond_distance
_geom_bond_site_symmetry_1
_geom_bond_site_symmetry_2
_geom_bond_publ_flag
SI1 O2 1.60466(12) . 1_555 n
SI1 O2 1.61277(14) . 2_654 n
SI1 O2 1.61277(14) . 5_655 n
SI1 O2 1.60466(12) . 6_555 n
O2 SI1 1.60466(12) . 1_555 n
O2 SI1 1.61277(14) . 3_665 n

loop_
_pd_block_diffractogram_id
2007-12-17T17:50|PUBLICATIONCONSTRAIN_H_01|Paul_Henry|D20
2007-12-17T17:50|PUBLICATIONCONSTRAIN_H_02|Paul_Henry|D20
